data_4309512
loop_
_publ_author_name
'Jian-Ping Ma'
'Yu-Bin Dong'
'Ru-Qi Huang'
'Mark D. Smith'
'Cheng-Yong Su'

_publ_section_title
;
Spontaneously Resolved Chiral Three-Fold Interpenetrating Diamondoidlike
Cu(II) Coordination Polymers with Temperature-Driven Crystal-to-Crystal
Transformation
;
_journal_name_full 'Inorganic Chemistry'
_journal_page_first 6143
_journal_page_last 6145
_journal_paper_doi 10.1021/ic0505504
_journal_volume 44
_journal_year 2005
_chemical_formula_sum 'C24 H18 Cu N8 O3'
_chemical_formula_weight 530.00
_chemical_name_systematic
; 
 ? 
;
_space_group_IT_number 92
_symmetry_cell_setting tetragonal
_symmetry_space_group_name_Hall 'P 4abw 2nw'
_symmetry_space_group_name_H-M 'P 41 21 2'
_atom_sites_solution_hydrogens geom
_atom_sites_solution_primary direct
_atom_sites_solution_secondary difmap
_audit_creation_method SHELXL-97
_cell_angle_alpha 90.00
_cell_angle_beta 90.00
_cell_angle_gamma 90.00
_cell_formula_units_Z 4
_cell_length_a 16.4355(6)
_cell_length_b 16.4355(6)
_cell_length_c 13.9077(6)
_cell_measurement_reflns_used 7971
_cell_measurement_temperature 293(2)
_cell_measurement_theta_max 24.843
_cell_measurement_theta_min 2.284
_cell_volume 3756.8(3)
_computing_cell_refinement 'SAINT+ NT V6.02a (Bruker, 1998)'
_computing_data_collection 'SMART NT V5.625 (Bruker, 1998)'
_computing_data_reduction 'SAINT+ NT V6.02a'
_computing_molecular_graphics 'SHELXTL V5.1 (Sheldrick, 1997)'
_computing_publication_material 'SHELXTL V5.1'
_computing_structure_refinement 'SHELXL-97 (Sheldrick, 1997)'
_computing_structure_solution 'SHELXS-97 (Sheldrick, 1990)'
_diffrn_ambient_temperature 293(2)
_diffrn_measured_fraction_theta_full 1.000
_diffrn_measured_fraction_theta_max 1.000
_diffrn_measurement_device_type 'Bruker SMART APEX CCD diffractometer'
_diffrn_measurement_method 'omega scans'
_diffrn_radiation_monochromator graphite
_diffrn_radiation_source 'fine-focus sealed tube'
_diffrn_radiation_type MoK\a
_diffrn_radiation_wavelength 0.71073
_diffrn_reflns_av_R_equivalents 0.0606
_diffrn_reflns_av_sigmaI/netI 0.0263
_diffrn_reflns_limit_h_max 19
_diffrn_reflns_limit_h_min -19
_diffrn_reflns_limit_k_max 19
_diffrn_reflns_limit_k_min -19
_diffrn_reflns_limit_l_max 16
_diffrn_reflns_limit_l_min -16
_diffrn_reflns_number 31001
_diffrn_reflns_theta_full 25.05
_diffrn_reflns_theta_max 25.05
_diffrn_reflns_theta_min 1.75
_diffrn_standards_decay_% <1
_exptl_absorpt_coefficient_mu 0.609
_exptl_absorpt_correction_type none
_exptl_crystal_colour 'deep blue'
_exptl_crystal_density_diffrn 0.937
_exptl_crystal_density_method 'not measured'
_exptl_crystal_description block
_exptl_crystal_F_000 1084
_exptl_crystal_size_max 0.52
_exptl_crystal_size_mid 0.44
_exptl_crystal_size_min 0.24
_refine_diff_density_max 0.154
_refine_diff_density_min -0.129
_refine_diff_density_rms 0.030
_refine_ls_abs_structure_details 'Flack H D (1983), Acta Cryst. A39, 876-881'
_refine_ls_abs_structure_Flack 0.045(13)
_refine_ls_extinction_method none
_refine_ls_goodness_of_fit_ref 0.971
_refine_ls_hydrogen_treatment mixed
_refine_ls_matrix_type full
_refine_ls_number_parameters 172
_refine_ls_number_reflns 3344
_refine_ls_number_restraints 0
_refine_ls_restrained_S_all 0.971
_refine_ls_R_factor_all 0.0328
_refine_ls_R_factor_gt 0.0291
_refine_ls_shift/su_max 0.001
_refine_ls_shift/su_mean 0.000
_refine_ls_structure_factor_coef Fsqd
_refine_ls_weighting_details 'calc w=1/[\s^2^(Fo^2^)+(0.0486P)^2^+0.0000P] where P=(Fo^2^+2Fc^2^)/3'
_refine_ls_weighting_scheme calc
_refine_ls_wR_factor_gt 0.0746
_refine_ls_wR_factor_ref 0.0755
_reflns_number_gt 2891
_reflns_number_total 3344
_reflns_threshold_expression >2sigma(I)
_cod_data_source_file ic0505504si20050727_101514.cif
_cod_data_source_block ybd1b2t
_cod_depositor_comments
;
The following automatic conversions were performed:
'_symmetry_cell_setting' value 'Tetragonal' changed to 'tetragonal'
according to '/home/saulius/struct/CIF-dictionaries/cif_core.dic'
dictionary named 'cif_core.dic' version 2.4.1 from 2010-06-29.

Automatic conversion script
Id: cif_fix_enum 1527 2010-12-29 10:47:43Z saulius 
;
_cod_database_code 4309512

loop_
_symmetry_equiv_pos_as_xyz
'x, y, z'
'-x, -y, z+1/2'
'-y+1/2, x+1/2, z+1/4'
'y+1/2, -x+1/2, z+3/4'
'-x+1/2, y+1/2, -z+1/4'
'x+1/2, -y+1/2, -z+3/4'
'y, x, -z'
'-y, -x, -z+1/2'

loop_
_atom_site_label
_atom_site_type_symbol
_atom_site_fract_x
_atom_site_fract_y
_atom_site_fract_z
_atom_site_U_iso_or_equiv
_atom_site_adp_type
_atom_site_occupancy
_atom_site_symmetry_multiplicity
_atom_site_calc_flag
_atom_site_refinement_flags
_atom_site_disorder_assembly
_atom_site_disorder_group
Cu Cu 0.182614(16) 0.182614(16) 0.5000 0.05963(12) Uani 1 2 d S . .
C1 C 0.07176(15) 0.24761(15) 0.35016(17) 0.0674(6) Uani 1 1 d . . .
H1 H 0.0321 0.2187 0.3834 0.039(5) Uiso 1 1 calc R . .
C2 C 0.04938(13) 0.29093(13) 0.27037(16) 0.0656(6) Uani 1 1 d . . .
H2 H -0.0042 0.2901 0.2489 0.059(5) Uiso 1 1 calc R . .
C3 C 0.10730(12) 0.33579(12) 0.22235(14) 0.0526(5) Uani 1 1 d . . .
C4 C 0.18552(14) 0.33484(14) 0.25632(16) 0.0718(6) Uani 1 1 d . . .
H4 H 0.2258 0.3650 0.2257 0.074(7) Uiso 1 1 calc R . .
C5 C 0.20402(15) 0.28937(15) 0.33541(17) 0.0732(6) Uani 1 1 d . . .
H5 H 0.2574 0.2892 0.3576 0.035(4) Uiso 1 1 calc R . .
C6 C 0.08635(13) 0.38430(12) 0.13763(15) 0.0579(5) Uani 1 1 d . . .
C7 C 0.10635(13) 0.46383(13) 0.02114(14) 0.0616(5) Uani 1 1 d . . .
C8 C 0.16467(14) 0.60307(14) -0.17775(16) 0.0678(6) Uani 1 1 d . . .
H8 H 0.1400 0.6294 -0.2292 0.039(4) Uiso 1 1 calc R . .
C9 C 0.11702(14) 0.55542(14) -0.11896(18) 0.0694(6) Uani 1 1 d . . .
H9 H 0.0616 0.5498 -0.1305 0.034(4) Uiso 1 1 calc R . .
C10 C 0.15359(14) 0.51582(13) -0.04187(16) 0.0636(5) Uani 1 1 d . . .
C11 C 0.23495(15) 0.52780(15) -0.02753(17) 0.0722(6) Uani 1 1 d . . .
H11 H 0.2607 0.5035 0.0246 0.058(6) Uiso 1 1 calc R . .
C12 C 0.27863(15) 0.57530(15) -0.08950(17) 0.0713(6) Uani 1 1 d . . .
H12 H 0.3342 0.5814 -0.0791 0.032(4) Uiso 1 1 calc R . .
N1 N 0.14866(10) 0.24519(11) 0.38230(12) 0.0587(4) Uani 1 1 d . . .
N2 N 0.01741(12) 0.39118(12) 0.09546(14) 0.0727(5) Uani 1 1 d . . .
N3 N 0.03015(12) 0.44478(12) 0.01792(15) 0.0789(6) Uani 1 1 d . . .
N4 N 0.24454(12) 0.61346(12) -0.16479(13) 0.0646(4) Uani 1 1 d . . .
O1 O 0.14618(9) 0.42857(8) 0.09634(9) 0.0588(3) Uani 1 1 d . . .
O2 O 0.08728(9) 0.08728(9) 0.5000 0.0837(6) Uani 1 2 d S . .
H2A H 0.0933 0.0352 0.4967 0.126 Uiso 1 1 d R . .

loop_
_atom_site_aniso_label
_atom_site_aniso_U_11
_atom_site_aniso_U_22
_atom_site_aniso_U_33
_atom_site_aniso_U_23
_atom_site_aniso_U_13
_atom_site_aniso_U_12
Cu 0.06433(15) 0.06433(15) 0.05025(18) 0.00211(12) -0.00211(12) 0.00129(17)
C1 0.0589(13) 0.0737(14) 0.0696(15) 0.0097(13) 0.0004(12) -0.0112(11)
C2 0.0564(12) 0.0671(13) 0.0732(14) 0.0118(10) -0.0096(11) -0.0075(10)
C3 0.0514(11) 0.0546(11) 0.0518(11) -0.0032(8) 0.0024(8) 0.0018(9)
C4 0.0594(12) 0.0854(15) 0.0706(13) 0.0160(12) -0.0071(12) -0.0082(12)
C5 0.0625(14) 0.0869(16) 0.0703(14) 0.0121(13) -0.0107(12) -0.0062(12)
C6 0.0592(13) 0.0567(12) 0.0578(12) 0.0009(10) -0.0012(10) -0.0076(10)
C7 0.0602(12) 0.0611(12) 0.0634(13) 0.0067(10) -0.0112(10) 0.0009(10)
C8 0.0686(15) 0.0679(13) 0.0670(13) 0.0174(11) -0.0154(11) 0.0000(11)
C9 0.0586(13) 0.0676(13) 0.0821(15) 0.0121(12) -0.0171(11) 0.0004(11)
C10 0.0709(14) 0.0563(12) 0.0635(12) 0.0062(10) -0.0066(11) -0.0009(10)
C11 0.0668(14) 0.0858(16) 0.0641(14) 0.0170(12) -0.0133(11) -0.0017(13)
C12 0.0625(14) 0.0847(16) 0.0668(14) 0.0125(13) -0.0124(12) -0.0031(12)
N1 0.0588(10) 0.0670(11) 0.0503(9) 0.0046(8) 0.0018(8) 0.0017(9)
N2 0.0648(12) 0.0763(12) 0.0769(12) 0.0204(10) -0.0162(10) -0.0176(9)
N3 0.0789(13) 0.0744(12) 0.0833(14) 0.0229(11) -0.0251(11) -0.0176(10)
N4 0.0678(12) 0.0707(11) 0.0552(10) 0.0060(9) -0.0049(9) 0.0005(9)
O1 0.0609(8) 0.0600(8) 0.0556(8) 0.0063(7) -0.0056(7) -0.0023(7)
O2 0.0780(9) 0.0780(9) 0.0951(16) -0.0031(11) 0.0031(11) -0.0155(11)

loop_
_atom_type_symbol
_atom_type_description
_atom_type_scat_dispersion_real
_atom_type_scat_dispersion_imag
_atom_type_scat_source
C C 0.0033 0.0016 'International Tables Vol C Tables 4.2.6.8 and 6.1.1.4'
H H 0.0000 0.0000 'International Tables Vol C Tables 4.2.6.8 and 6.1.1.4'
N N 0.0061 0.0033 'International Tables Vol C Tables 4.2.6.8 and 6.1.1.4'
O O 0.0106 0.0060 'International Tables Vol C Tables 4.2.6.8 and 6.1.1.4'
Cu Cu 0.3201 1.2651 'International Tables Vol C Tables 4.2.6.8 and 6.1.1.4'

loop_
_geom_angle_atom_site_label_1
_geom_angle_atom_site_label_2
_geom_angle_atom_site_label_3
_geom_angle
_geom_angle_site_symmetry_1
_geom_angle_site_symmetry_3
_geom_angle_publ_flag
N1 Cu N1 160.97(10) 7_556 . ?
N1 Cu N4 88.56(7) 7_556 4_455 ?
N1 Cu N4 91.04(7) . 4_455 ?
N1 Cu N4 91.04(7) 7_556 5_545 ?
N1 Cu N4 88.56(7) . 5_545 ?
N4 Cu N4 177.58(12) 4_455 5_545 ?
N1 Cu O2 99.52(5) 7_556 . ?
N1 Cu O2 99.52(5) . . ?
N4 Cu O2 91.21(6) 4_455 . ?
N4 Cu O2 91.21(6) 5_545 . ?
N1 C1 C2 122.6(2) . . ?
C1 C2 C3 119.1(2) . . ?
C4 C3 C2 118.39(19) . . ?
C4 C3 C6 120.32(19) . . ?
C2 C3 C6 121.29(18) . . ?
C5 C4 C3 119.6(2) . . ?
N1 C5 C4 122.7(2) . . ?
N2 C6 O1 113.68(18) . . ?
N2 C6 C3 128.67(19) . . ?
O1 C6 C3 117.65(17) . . ?
N3 C7 O1 112.90(18) . . ?
N3 C7 C10 129.89(19) . . ?
O1 C7 C10 117.21(18) . . ?
N4 C8 C9 123.5(2) . . ?
C8 C9 C10 118.6(2) . . ?
C11 C10 C9 117.9(2) . . ?
C11 C10 C7 121.4(2) . . ?
C9 C10 C7 120.7(2) . . ?
C10 C11 C12 120.3(2) . . ?
N4 C12 C11 122.6(2) . . ?
C5 N1 C1 117.62(19) . . ?
C5 N1 Cu 119.12(15) . . ?
C1 N1 Cu 123.20(14) . . ?
C6 N2 N3 105.93(17) . . ?
C7 N3 N2 105.62(17) . . ?
C8 N4 C12 117.1(2) . . ?
C8 N4 Cu 124.87(15) . 3_554 ?
C12 N4 Cu 118.04(16) . 3_554 ?
C6 O1 C7 101.85(15) . . ?

loop_
_geom_bond_atom_site_label_1
_geom_bond_atom_site_label_2
_geom_bond_distance
_geom_bond_site_symmetry_2
_geom_bond_publ_flag
Cu N1 2.0122(17) 7_556 ?
Cu N1 2.0122(16) . ?
Cu N4 2.0321(18) 4_455 ?
Cu N4 2.0321(18) 5_545 ?
Cu O2 2.216(2) . ?
C1 N1 1.341(3) . ?
C1 C2 1.369(3) . ?
C2 C3 1.377(3) . ?
C3 C4 1.370(3) . ?
C3 C6 1.464(3) . ?
C4 C5 1.364(3) . ?
C5 N1 1.334(3) . ?
C6 N2 1.281(3) . ?
C6 O1 1.351(2) . ?
C7 N3 1.292(3) . ?
C7 O1 1.363(2) . ?
C7 C10 1.449(3) . ?
C8 N4 1.336(3) . ?
C8 C9 1.377(3) . ?
C9 C10 1.391(3) . ?
C10 C11 1.366(3) . ?
C11 C12 1.367(3) . ?
C12 N4 1.343(3) . ?
N2 N3 1.408(3) . ?
N4 Cu 2.0321(18) 3_554 ?

loop_
_geom_torsion_atom_site_label_1
_geom_torsion_atom_site_label_2
_geom_torsion_atom_site_label_3
_geom_torsion_atom_site_label_4
_geom_torsion
_geom_torsion_site_symmetry_1
_geom_torsion_site_symmetry_2
_geom_torsion_site_symmetry_3
_geom_torsion_site_symmetry_4
_geom_torsion_publ_flag
N1 C1 C2 C3 -1.9(4) . . . . ?
C1 C2 C3 C4 0.4(3) . . . . ?
C1 C2 C3 C6 -178.9(2) . . . . ?
C2 C3 C4 C5 0.6(3) . . . . ?
C6 C3 C4 C5 179.9(2) . . . . ?
C3 C4 C5 N1 -0.2(4) . . . . ?
C4 C3 C6 N2 178.7(2) . . . . ?
C2 C3 C6 N2 -2.0(4) . . . . ?
C4 C3 C6 O1 -1.3(3) . . . . ?
C2 C3 C6 O1 178.03(18) . . . . ?
N4 C8 C9 C10 0.0(4) . . . . ?
C8 C9 C10 C11 1.3(4) . . . . ?
C8 C9 C10 C7 -178.9(2) . . . . ?
N3 C7 C10 C11 -179.0(3) . . . . ?
O1 C7 C10 C11 1.2(3) . . . . ?
N3 C7 C10 C9 1.3(4) . . . . ?
O1 C7 C10 C9 -178.6(2) . . . . ?
C9 C10 C11 C12 -2.1(4) . . . . ?
C7 C10 C11 C12 178.2(2) . . . . ?
C10 C11 C12 N4 1.6(4) . . . . ?
C4 C5 N1 C1 -1.2(4) . . . . ?
C4 C5 N1 Cu -178.57(19) . . . . ?
C2 C1 N1 C5 2.3(3) . . . . ?
C2 C1 N1 Cu 179.50(18) . . . . ?
N1 Cu N1 C5 24.09(17) 7_556 . . . ?
N4 Cu N1 C5 112.69(18) 4_455 . . . ?
N4 Cu N1 C5 -64.92(18) 5_545 . . . ?
O2 Cu N1 C5 -155.91(17) . . . . ?
N1 Cu N1 C1 -153.10(18) 7_556 . . . ?
N4 Cu N1 C1 -64.51(18) 4_455 . . . ?
N4 Cu N1 C1 117.88(19) 5_545 . . . ?
O2 Cu N1 C1 26.90(18) . . . . ?
O1 C6 N2 N3 0.1(3) . . . . ?
C3 C6 N2 N3 -179.9(2) . . . . ?
O1 C7 N3 N2 -1.3(3) . . . . ?
C10 C7 N3 N2 178.8(2) . . . . ?
C6 N2 N3 C7 0.7(3) . . . . ?
C9 C8 N4 C12 -0.5(4) . . . . ?
C9 C8 N4 Cu 179.65(18) . . . 3_554 ?
C11 C12 N4 C8 -0.2(4) . . . . ?
C11 C12 N4 Cu 179.6(2) . . . 3_554 ?
N2 C6 O1 C7 -0.8(2) . . . . ?
C3 C6 O1 C7 179.15(18) . . . . ?
N3 C7 O1 C6 1.3(2) . . . . ?
C10 C7 O1 C6 -178.79(19) . . . . ?
